data_9017280
loop_
_publ_author_name
'Gatta, G. D.'
'Rotiroti, N.'
'Camara, F.'
'Meven, M.'

_publ_section_title
;
 On the labyrinthine world of arsenites: a single-crystal neutron and
 X-ray diffraction study of cafarsite
 Note: xray final
 province, Italy
;
_journal_name_full 'Physics and Chemistry of Minerals'
_journal_page_first 819
_journal_page_last 829
_journal_volume 45
_journal_year 2018
_chemical_compound_source 'Mount Leone-Arbola nappe, Alpe Devero area, Verbano-Cusio-Ossola'
_chemical_formula_sum 'As28 Ca16 F0.941 Fe7.536 Mn2 O84 Ti6'
_chemical_name_mineral Cafarsite
_space_group_IT_number 201
_space_group_name_Hall '-P 2ab 2bc 3'
_space_group_name_H-M_alt 'P n -3 :2'
_symmetry_space_group_name_H-M 'P n -3 :2'
_cell_angle_alpha 90
_cell_angle_beta 90
_cell_angle_gamma 90
_cell_length_a 15.9507
_cell_length_b 15.9507
_cell_length_c 15.9507
_cell_formula_units_Z 2
_cell_volume 4058.254
_database_code_amcsd 0020738
_exptl_crystal_density_diffrn 4.025
_cod_data_source_file inputs/fixed/downloads/10/10499.cif
_cod_data_source_block 10499
_cod_original_sg_symbol_H-M 'P n 3'
_cod_original_formula_sum 'As28 Ca16 Ti6 Fe7.536 Mn2 O84 F.941'
_cod_database_code 9017280

loop_
_space_group_symop_operation_xyz
x,y,z
1/2+z,1/2+x,-y
1/2+z,-x,1/2+y
-z,1/2+x,1/2+y
-z,-x,-y
y,1/2-z,1/2-x
1/2-y,1/2-z,x
1/2-y,z,1/2-x
y,z,x
1/2+x,-y,1/2+z
-x,1/2+y,1/2+z
1/2+x,1/2+y,-z
-x,-y,-z
1/2-z,1/2-x,y
1/2-z,x,1/2-y
z,1/2-x,1/2-y
z,x,y
-y,1/2+z,1/2+x
1/2+y,1/2+z,-x
1/2+y,-z,1/2+x
-y,-z,-x
1/2-x,y,1/2-z
x,1/2-y,1/2-z
1/2-x,1/2-y,z

loop_
_atom_site_aniso_label
_atom_site_aniso_U_11
_atom_site_aniso_U_22
_atom_site_aniso_U_33
_atom_site_aniso_U_12
_atom_site_aniso_U_13
_atom_site_aniso_U_23
As1 0.00541 0.00541 0.00541 0.00145 0.00145 0.00145
As2 0.00514 0.00409 0.00412 -0.00095 -0.00038 0.00027
As3 0.01166 0.00575 0.00682 -0.00045 0.00410 0.00077
Ca2 0.00600 0.00690 0.00630 -0.00210 -0.00076 0.00032
Ti1a 0.00290 0.00470 0.00350 0.00000 0.00000 0.00121
Ti1b 0.00290 0.00470 0.00350 0.00000 0.00000 0.00121
Fe1 0.08680 0.00300 0.00920 0.00000 0.00000 0.00000
Fe2 0.00120 0.00270 0.00300 0.00000 0.00000 -0.00150
Mn1a 0.00520 0.00520 0.00520 0.00143 0.00143 0.00143
Mn1b 0.00520 0.00520 0.00520 0.00143 0.00143 0.00143
O1 0.00910 0.00550 0.00800 0.00330 0.00000 -0.00240
O2 0.01130 0.00960 0.00320 -0.00170 -0.00130 0.00180
O3 0.01060 0.00320 0.01090 0.00110 -0.00190 -0.00090
O4 0.00850 0.00750 0.01230 0.00000 0.00460 0.00150
O5 0.03610 0.05430 0.03930 0.03530 0.02110 0.03430
O6 0.00740 0.00950 0.00830 0.00270 0.00290 0.00090
O7 0.02540 0.02790 0.00910 -0.01770 0.00110 -0.00770
F 0.00960 0.00960 0.00960 0.00000 0.00000 0.00000

loop_
_atom_site_label
_atom_site_fract_x
_atom_site_fract_y
_atom_site_fract_z
_atom_site_occupancy
_atom_site_U_iso_or_equiv
As1 0.37638 0.37638 0.37638 1.00000 0.00541
As2 0.22921 0.97783 0.03845 1.00000 0.00445
As3 0.39276 0.64083 0.35164 1.00000 0.00808
Ca1a 0.15270 0.15270 0.15270 0.14300 0.00200
Ca1b 0.16339 0.16339 0.16339 0.85700 0.00200
Ca2 0.09341 0.62515 0.35629 1.01200 0.00640
Ti1a 0.95176 0.75000 0.25000 0.64200 0.00370
Ti1b 0.95176 0.75000 0.25000 0.35800 0.00370
Fe1 0.25000 0.75000 0.75000 0.86800 0.03300
Fe2 -0.00609 0.25000 0.25000 0.82200 0.00229
Mn1a 0.00000 0.00000 0.00000 0.41300 0.00516
Mn1b 0.00000 0.00000 0.00000 0.58700 0.00516
O1 -0.00547 0.98129 0.13702 1.00000 0.00750
O2 0.30976 0.00360 0.35984 1.00000 0.00800
O3 0.28784 0.63300 0.04765 1.00000 0.00820
O4 0.16380 0.73782 0.14561 1.00000 0.00940
O5 0.17405 0.59476 0.22248 1.06700 0.04320
O6 0.03245 0.66390 0.22564 1.00000 0.00840
O7 0.17329 0.41767 0.21345 1.02700 0.02080
F 0.75000 0.75000 0.75000 0.94100 0.00960

loop_
_cod_related_entry_id
_cod_related_entry_database
_cod_related_entry_code
1 AMCSD 0020738
